data_1505119
loop_
_publ_author_name
'Du, Hongzhi'
'Pang, Xuan'
'Yu, Haiyang'
'Zhuang, Xiuli'
'Chen, Xuesi'
'Cui, Dongmei'
'Wang, Xianhong'
'Jing, Xiabin'

_publ_section_title
;
 Polymerization ofrac-Lactide Using Schiff Base Aluminum
 Catalysts:&#x00A0; Structure, Activity, and Stereoselectivity
;
_journal_issue 6
_journal_name_full Macromolecules
_journal_page_first 1904
_journal_paper_doi 10.1021/ma062194u
_journal_volume 40
_journal_year 2007
_chemical_formula_sum 'C24.5 H29 Al N2 O2'
_chemical_formula_weight 410.48
_chemical_name_systematic
; 
 ? 
;
_space_group_IT_number 15
_symmetry_cell_setting monoclinic
_symmetry_space_group_name_Hall '-C 2yc'
_symmetry_space_group_name_H-M 'C 1 2/c 1'
_atom_sites_solution_hydrogens geom
_atom_sites_solution_primary direct
_atom_sites_solution_secondary difmap
_audit_creation_method SHELXL-97
_cell_angle_alpha 90.00
_cell_angle_beta 124.0530(10)
_cell_angle_gamma 90.00
_cell_formula_units_Z 8
_cell_length_a 28.122(2)
_cell_length_b 10.3119(8)
_cell_length_c 18.5167(14)
_cell_measurement_reflns_used 2090
_cell_measurement_temperature 187(2)
_cell_measurement_theta_max 23.85
_cell_measurement_theta_min 2.26
_cell_volume 4448.9(6)
_computing_cell_refinement 'Bruker SMART'
_computing_data_collection 'Bruker SMART'
_computing_data_reduction 'Bruker SAINT'
_computing_molecular_graphics 'Bruker SHELXTL'
_computing_publication_material 'Bruker SHELXTL'
_computing_structure_refinement 'SHELXL-97 (Sheldrick, 1997)'
_computing_structure_solution 'SHELXS-97 (Sheldrick, 1990)'
_diffrn_ambient_temperature 187(2)
_diffrn_measured_fraction_theta_full 0.994
_diffrn_measured_fraction_theta_max 0.994
_diffrn_measurement_device_type 'CCD area detector'
_diffrn_measurement_method 'phi and omega scans'
_diffrn_radiation_monochromator graphite
_diffrn_radiation_source 'fine-focus sealed tube'
_diffrn_radiation_type MoK\a
_diffrn_radiation_wavelength 0.71073
_diffrn_reflns_av_R_equivalents 0.0393
_diffrn_reflns_av_sigmaI/netI 0.0472
_diffrn_reflns_limit_h_max 34
_diffrn_reflns_limit_h_min -32
_diffrn_reflns_limit_k_max 12
_diffrn_reflns_limit_k_min -11
_diffrn_reflns_limit_l_max 22
_diffrn_reflns_limit_l_min -20
_diffrn_reflns_number 11843
_diffrn_reflns_theta_full 25.51
_diffrn_reflns_theta_max 25.51
_diffrn_reflns_theta_min 1.75
_exptl_absorpt_coefficient_mu 0.114
_exptl_absorpt_correction_T_max 0.9928
_exptl_absorpt_correction_T_min 0.9740
_exptl_absorpt_correction_type multi-scan
_exptl_crystal_density_diffrn 1.226
_exptl_crystal_density_method 'not measured'
_exptl_crystal_F_000 1752
_exptl_crystal_size_max 0.23
_exptl_crystal_size_mid 0.09
_exptl_crystal_size_min 0.06
_refine_diff_density_max 0.408
_refine_diff_density_min -0.250
_refine_diff_density_rms 0.049
_refine_ls_extinction_method none
_refine_ls_goodness_of_fit_ref 0.995
_refine_ls_hydrogen_treatment constr
_refine_ls_matrix_type full
_refine_ls_number_parameters 274
_refine_ls_number_reflns 4139
_refine_ls_number_restraints 0
_refine_ls_restrained_S_all 0.995
_refine_ls_R_factor_all 0.0763
_refine_ls_R_factor_gt 0.0523
_refine_ls_shift/su_max 0.000
_refine_ls_shift/su_mean 0.000
_refine_ls_structure_factor_coef Fsqd
_refine_ls_weighting_details 'calc w=1/[\s^2^(Fo^2^)+(0.0737P)^2^+2.4213P] where P=(Fo^2^+2Fc^2^)/3'
_refine_ls_weighting_scheme calc
_refine_ls_wR_factor_gt 0.1275
_refine_ls_wR_factor_ref 0.1428
_reflns_number_gt 3028
_reflns_number_total 4139
_reflns_threshold_expression >2sigma(I)
_cod_data_source_file ma062194usi20060921_055829.cif
_cod_data_source_block p185
_cod_depositor_comments
;
The following automatic conversions were performed:

'_symmetry_cell_setting' value 'Monoclinic' changed to 'monoclinic'
according to /home/saulius/struct/CIF-dictionaries/cif_core.dic
dictionary named 'cif_core.dic' version 2.4.1 from
2010-06-29.

'_exptl_absorpt_correction_type' value 'Multi-scan'
changed to 'multi-scan' according to
/home/saulius/struct/CIF-dictionaries/cif_core.dic dictionary named
'cif_core.dic' version 2.4.1 from 2010-06-29.

Automatic conversion script
Id: cif_fix_values 1715 2011-07-08 13:25:40Z adriana 
;
_cod_original_sg_symbol_H-M C2/c
_cod_original_formula_sum 'C24.50 H29 Al N2 O2'
_cod_database_code 1505119

loop_
_symmetry_equiv_pos_as_xyz
'x, y, z'
'-x, y, -z+1/2'
'x+1/2, y+1/2, z'
'-x+1/2, y+1/2, -z+1/2'
'-x, -y, -z'
'x, -y, z-1/2'
'-x+1/2, -y+1/2, -z'
'x+1/2, -y+1/2, z-1/2'

loop_
_atom_site_label
_atom_site_type_symbol
_atom_site_fract_x
_atom_site_fract_y
_atom_site_fract_z
_atom_site_U_iso_or_equiv
_atom_site_adp_type
_atom_site_occupancy
_atom_site_symmetry_multiplicity
_atom_site_calc_flag
_atom_site_refinement_flags
Al Al 0.14463(3) 0.77886(7) 0.33655(4) 0.0285(2) Uani 1 1 d .
C1 C 0.22528(9) 0.9453(2) 0.33401(15) 0.0304(5) Uani 1 1 d .
C2 C 0.24102(9) 1.0128(2) 0.41087(15) 0.0312(5) Uani 1 1 d .
C3 C 0.27678(11) 1.1231(2) 0.43639(18) 0.0411(6) Uani 1 1 d .
H3 H 0.2881 1.1668 0.4889 0.049 Uiso 1 1 calc R
C4 C 0.29533(11) 1.1681(3) 0.38651(19) 0.0467(7) Uani 1 1 d .
H4 H 0.3187 1.2433 0.4037 0.056 Uiso 1 1 calc R
C5 C 0.27946(11) 1.1022(3) 0.31020(18) 0.0449(7) Uani 1 1 d .
H5 H 0.2921 1.1333 0.2753 0.054 Uiso 1 1 calc R
C6 C 0.24583(10) 0.9931(2) 0.28497(16) 0.0375(6) Uani 1 1 d .
H6 H 0.2362 0.9489 0.2334 0.045 Uiso 1 1 calc R
C7 C 0.22563(9) 0.9642(2) 0.46774(15) 0.0317(5) Uani 1 1 d .
H7 H 0.2422 1.0064 0.5224 0.038 Uiso 1 1 calc R
C8 C 0.18958(10) 0.8230(2) 0.52559(15) 0.0326(5) Uani 1 1 d .
H8A H 0.2204 0.8672 0.5792 0.039 Uiso 1 1 calc R
H8B H 0.1979 0.7289 0.5334 0.039 Uiso 1 1 calc R
C9 C 0.13210(10) 0.8465(2) 0.51536(15) 0.0331(6) Uani 1 1 d .
C10 C 0.12360(12) 0.9895(3) 0.52501(19) 0.0471(7) Uani 1 1 d .
H10A H 0.1534 1.0184 0.5841 0.071 Uiso 1 1 calc R
H10B H 0.0857 1.0023 0.5147 0.071 Uiso 1 1 calc R
H10C H 0.1262 1.0400 0.4825 0.071 Uiso 1 1 calc R
C11 C 0.13397(12) 0.7676(3) 0.58699(17) 0.0473(7) Uani 1 1 d .
H11A H 0.1679 0.7922 0.6439 0.071 Uiso 1 1 calc R
H11B H 0.1358 0.6749 0.5769 0.071 Uiso 1 1 calc R
H11C H 0.0993 0.7851 0.5860 0.071 Uiso 1 1 calc R
C12 C 0.08178(10) 0.8007(2) 0.42488(16) 0.0371(6) Uani 1 1 d .
H12A H 0.0516 0.7622 0.4302 0.045 Uiso 1 1 calc R
H12B H 0.0650 0.8763 0.3853 0.045 Uiso 1 1 calc R
C13 C 0.08293(10) 0.5878(3) 0.37887(16) 0.0380(6) Uani 1 1 d .
H13 H 0.0568 0.5688 0.3945 0.046 Uiso 1 1 calc R
C14 C 0.10041(11) 0.4826(2) 0.34713(16) 0.0383(6) Uani 1 1 d .
C15 C 0.14124(10) 0.5008(2) 0.32654(15) 0.0327(5) Uani 1 1 d .
C16 C 0.15974(11) 0.3925(2) 0.30331(16) 0.0398(6) Uani 1 1 d .
H16 H 0.1878 0.4029 0.2904 0.048 Uiso 1 1 calc R
C17 C 0.13789(12) 0.2709(3) 0.29887(17) 0.0473(7) Uani 1 1 d .
H17 H 0.1512 0.1986 0.2832 0.057 Uiso 1 1 calc R
C18 C 0.09675(14) 0.2527(3) 0.31690(19) 0.0582(8) Uani 1 1 d .
H18 H 0.0815 0.1688 0.3130 0.070 Uiso 1 1 calc R
C19 C 0.07829(13) 0.3577(3) 0.3406(2) 0.0544(8) Uani 1 1 d .
H19 H 0.0500 0.3457 0.3528 0.065 Uiso 1 1 calc R
C20 C 0.07231(11) 0.8536(3) 0.23732(17) 0.0452(7) Uani 1 1 d .
H20A H 0.0457 0.7806 0.2054 0.054 Uiso 1 1 calc R
H20B H 0.0551 0.9061 0.2619 0.054 Uiso 1 1 calc R
C21 C 0.07332(13) 0.9364(3) 0.17150(19) 0.0603(8) Uani 1 1 d .
H21A H 0.0976 1.0124 0.2006 0.090 Uiso 1 1 calc R
H21B H 0.0342 0.9647 0.1268 0.090 Uiso 1 1 calc R
H21C H 0.0888 0.8860 0.1442 0.090 Uiso 1 1 calc R
N1 N 0.19140(8) 0.86848(18) 0.45175(12) 0.0290(4) Uani 1 1 d .
N2 N 0.10036(8) 0.70458(19) 0.38727(12) 0.0310(5) Uani 1 1 d .
O1 O 0.19422(7) 0.83954(16) 0.30992(10) 0.0339(4) Uani 1 1 d .
O2 O 0.16391(7) 0.61597(15) 0.33029(11) 0.0346(4) Uani 1 1 d .
C22 C 0.0456(2) 0.5584(7) 0.0725(3) 0.114(2) Uani 1 1 d .
H22 H 0.0771 0.5973 0.1236 0.136 Uiso 1 1 calc R
C23 C 0.0284(2) 0.4401(7) 0.0789(3) 0.108(2) Uani 1 1 d .
H23 H 0.0486 0.3988 0.1342 0.130 Uiso 1 1 calc R
C24 C -0.0189(2) 0.3729(6) 0.0064(3) 0.1064(17) Uani 1 1 d .
C25 C -0.0319(4) 0.2642(8) 0.0151(7) 0.095(3) Uani 0.50 1 d P

loop_
_atom_site_aniso_label
_atom_site_aniso_U_11
_atom_site_aniso_U_22
_atom_site_aniso_U_33
_atom_site_aniso_U_23
_atom_site_aniso_U_13
_atom_site_aniso_U_12
Al 0.0256(4) 0.0341(4) 0.0267(4) -0.0023(3) 0.0152(3) -0.0024(3)
C1 0.0251(11) 0.0336(13) 0.0312(13) 0.0049(10) 0.0150(10) 0.0019(10)
C2 0.0256(11) 0.0321(13) 0.0348(14) 0.0025(10) 0.0161(11) 0.0011(10)
C3 0.0409(14) 0.0352(14) 0.0442(16) -0.0021(11) 0.0220(13) -0.0039(11)
C4 0.0421(15) 0.0391(15) 0.0580(19) 0.0030(13) 0.0275(15) -0.0105(12)
C5 0.0422(14) 0.0465(17) 0.0502(17) 0.0129(13) 0.0285(14) -0.0014(12)
C6 0.0327(13) 0.0451(16) 0.0366(15) 0.0061(11) 0.0207(12) 0.0001(11)
C7 0.0261(11) 0.0357(14) 0.0291(13) -0.0025(10) 0.0128(11) 0.0023(10)
C8 0.0290(12) 0.0419(14) 0.0232(12) -0.0003(10) 0.0123(11) -0.0020(10)
C9 0.0323(12) 0.0401(14) 0.0281(13) -0.0025(10) 0.0177(11) -0.0006(10)
C10 0.0494(16) 0.0507(17) 0.0457(17) -0.0085(13) 0.0295(14) 0.0001(13)
C11 0.0444(15) 0.0648(19) 0.0389(16) 0.0002(13) 0.0270(13) -0.0098(14)
C12 0.0299(12) 0.0476(16) 0.0352(14) -0.0060(11) 0.0190(12) -0.0009(11)
C13 0.0363(13) 0.0493(17) 0.0340(14) -0.0043(12) 0.0231(12) -0.0115(12)
C14 0.0413(14) 0.0416(15) 0.0332(14) -0.0051(11) 0.0215(12) -0.0101(11)
C15 0.0306(12) 0.0353(14) 0.0270(13) 0.0005(10) 0.0130(11) -0.0023(10)
C16 0.0395(14) 0.0382(15) 0.0387(15) -0.0004(11) 0.0201(13) 0.0008(11)
C17 0.0552(17) 0.0382(16) 0.0405(16) -0.0021(12) 0.0219(14) 0.0016(13)
C18 0.080(2) 0.0376(17) 0.057(2) -0.0056(14) 0.0384(18) -0.0176(15)
C19 0.0650(19) 0.0523(19) 0.061(2) -0.0091(15) 0.0450(17) -0.0220(15)
C20 0.0347(13) 0.0611(19) 0.0386(15) 0.0097(13) 0.0198(13) 0.0055(12)
C21 0.0564(18) 0.065(2) 0.0430(18) 0.0123(15) 0.0178(15) -0.0062(16)
N1 0.0249(9) 0.0351(11) 0.0268(10) -0.0015(8) 0.0144(9) -0.0011(8)
N2 0.0250(10) 0.0420(13) 0.0253(10) -0.0039(8) 0.0137(9) -0.0032(8)
O1 0.0345(9) 0.0392(10) 0.0329(9) -0.0042(7) 0.0218(8) -0.0066(7)
O2 0.0338(9) 0.0332(10) 0.0434(10) -0.0040(7) 0.0257(8) -0.0046(7)
C22 0.085(3) 0.191(6) 0.062(3) 0.001(4) 0.039(3) 0.066(4)
C23 0.085(3) 0.190(6) 0.048(3) 0.019(3) 0.035(3) 0.085(4)
C24 0.092(3) 0.176(5) 0.066(3) 0.006(3) 0.053(3) 0.066(3)
C25 0.137(8) 0.059(5) 0.138(8) -0.031(5) 0.106(7) -0.028(5)

loop_
_atom_type_symbol
_atom_type_description
_atom_type_scat_dispersion_real
_atom_type_scat_dispersion_imag
_atom_type_scat_source
C C 0.0033 0.0016 'International Tables Vol C Tables 4.2.6.8 and 6.1.1.4'
H H 0.0000 0.0000 'International Tables Vol C Tables 4.2.6.8 and 6.1.1.4'
N N 0.0061 0.0033 'International Tables Vol C Tables 4.2.6.8 and 6.1.1.4'
O O 0.0106 0.0060 'International Tables Vol C Tables 4.2.6.8 and 6.1.1.4'
Al Al 0.0645 0.0514 'International Tables Vol C Tables 4.2.6.8 and 6.1.1.4'

loop_
_geom_angle_atom_site_label_1
_geom_angle_atom_site_label_2
_geom_angle_atom_site_label_3
_geom_angle
_geom_angle_site_symmetry_1
_geom_angle_site_symmetry_3
O2 Al O1 89.95(8) . .
O2 Al C20 119.77(11) . .
O1 Al C20 99.13(10) . .
O2 Al N1 117.47(8) . .
O1 Al N1 89.09(8) . .
C20 Al N1 122.05(11) . .
O2 Al N2 87.90(8) . .
O1 Al N2 170.53(8) . .
C20 Al N2 89.93(9) . .
N1 Al N2 83.74(8) . .
O1 C1 C6 120.5(2) . .
O1 C1 C2 121.7(2) . .
C6 C1 C2 117.8(2) . .
C3 C2 C1 119.7(2) . .
C3 C2 C7 119.1(2) . .
C1 C2 C7 120.9(2) . .
C4 C3 C2 121.0(3) . .
C4 C3 H3 119.5 . .
C2 C3 H3 119.5 . .
C3 C4 C5 119.4(2) . .
C3 C4 H4 120.3 . .
C5 C4 H4 120.3 . .
C6 C5 C4 120.8(2) . .
C6 C5 H5 119.6 . .
C4 C5 H5 119.6 . .
C5 C6 C1 121.3(2) . .
C5 C6 H6 119.3 . .
C1 C6 H6 119.3 . .
N1 C7 C2 126.2(2) . .
N1 C7 H7 116.9 . .
C2 C7 H7 116.9 . .
N1 C8 C9 114.57(18) . .
N1 C8 H8A 108.6 . .
C9 C8 H8A 108.6 . .
N1 C8 H8B 108.6 . .
C9 C8 H8B 108.6 . .
H8A C8 H8B 107.6 . .
C10 C9 C11 110.2(2) . .
C10 C9 C8 111.2(2) . .
C11 C9 C8 106.6(2) . .
C10 C9 C12 108.4(2) . .
C11 C9 C12 110.1(2) . .
C8 C9 C12 110.34(18) . .
C9 C10 H10A 109.5 . .
C9 C10 H10B 109.5 . .
H10A C10 H10B 109.5 . .
C9 C10 H10C 109.5 . .
H10A C10 H10C 109.5 . .
H10B C10 H10C 109.5 . .
C9 C11 H11A 109.5 . .
C9 C11 H11B 109.5 . .
H11A C11 H11B 109.5 . .
C9 C11 H11C 109.5 . .
H11A C11 H11C 109.5 . .
H11B C11 H11C 109.5 . .
N2 C12 C9 111.65(18) . .
N2 C12 H12A 109.3 . .
C9 C12 H12A 109.3 . .
N2 C12 H12B 109.3 . .
C9 C12 H12B 109.3 . .
H12A C12 H12B 108.0 . .
N2 C13 C14 124.3(2) . .
N2 C13 H13 117.9 . .
C14 C13 H13 117.9 . .
C19 C14 C15 119.1(2) . .
C19 C14 C13 119.2(2) . .
C15 C14 C13 121.6(2) . .
O2 C15 C16 118.6(2) . .
O2 C15 C14 122.9(2) . .
C16 C15 C14 118.4(2) . .
C17 C16 C15 121.0(2) . .
C17 C16 H16 119.5 . .
C15 C16 H16 119.5 . .
C16 C17 C18 120.9(3) . .
C16 C17 H17 119.5 . .
C18 C17 H17 119.5 . .
C19 C18 C17 119.0(3) . .
C19 C18 H18 120.5 . .
C17 C18 H18 120.5 . .
C18 C19 C14 121.4(3) . .
C18 C19 H19 119.3 . .
C14 C19 H19 119.3 . .
C21 C20 Al 119.87(19) . .
C21 C20 H20A 107.4 . .
Al C20 H20A 107.4 . .
C21 C20 H20B 107.4 . .
Al C20 H20B 107.4 . .
H20A C20 H20B 106.9 . .
C20 C21 H21A 109.5 . .
C20 C21 H21B 109.5 . .
H21A C21 H21B 109.5 . .
C20 C21 H21C 109.5 . .
H21A C21 H21C 109.5 . .
H21B C21 H21C 109.5 . .
C7 N1 C8 116.05(19) . .
C7 N1 Al 123.96(16) . .
C8 N1 Al 119.95(14) . .
C13 N2 C12 118.7(2) . .
C13 N2 Al 125.34(16) . .
C12 N2 Al 115.37(15) . .
C1 O1 Al 131.03(15) . .
C15 O2 Al 133.42(15) . .
C23 C22 C24 122.8(6) . 5_565
C23 C22 H22 118.6 . .
C24 C22 H22 118.6 5_565 .
C22 C23 C24 123.3(5) . .
C22 C23 H23 118.4 . .
C24 C23 H23 118.4 . .
C25 C24 C22 125.2(8) . 5_565
C25 C24 C23 120.8(7) . .
C22 C24 C23 113.9(5) 5_565 .

loop_
_geom_bond_atom_site_label_1
_geom_bond_atom_site_label_2
_geom_bond_distance
_geom_bond_site_symmetry_2
Al O2 1.7887(17) .
Al O1 1.8302(16) .
Al C20 1.980(3) .
Al N1 1.998(2) .
Al N2 2.080(2) .
C1 O1 1.310(3) .
C1 C6 1.410(3) .
C1 C2 1.414(3) .
C2 C3 1.413(3) .
C2 C7 1.435(3) .
C3 C4 1.371(4) .
C3 H3 0.9500 .
C4 C5 1.397(4) .
C4 H4 0.9500 .
C5 C6 1.372(4) .
C5 H5 0.9500 .
C6 H6 0.9500 .
C7 N1 1.292(3) .
C7 H7 0.9500 .
C8 N1 1.473(3) .
C8 C9 1.538(3) .
C8 H8A 0.9900 .
C8 H8B 0.9900 .
C9 C10 1.521(3) .
C9 C11 1.532(3) .
C9 C12 1.542(3) .
C10 H10A 0.9800 .
C10 H10B 0.9800 .
C10 H10C 0.9800 .
C11 H11A 0.9800 .
C11 H11B 0.9800 .
C11 H11C 0.9800 .
C12 N2 1.465(3) .
C12 H12A 0.9900 .
C12 H12B 0.9900 .
C13 N2 1.276(3) .
C13 C14 1.445(3) .
C13 H13 0.9500 .
C14 C19 1.405(4) .
C14 C15 1.411(3) .
C15 O2 1.331(3) .
C15 C16 1.398(3) .
C16 C17 1.378(4) .
C16 H16 0.9500 .
C17 C18 1.385(4) .
C17 H17 0.9500 .
C18 C19 1.375(4) .
C18 H18 0.9500 .
C19 H19 0.9500 .
C20 C21 1.501(4) .
C20 H20A 0.9900 .
C20 H20B 0.9900 .
C21 H21A 0.9800 .
C21 H21B 0.9800 .
C21 H21C 0.9800 .
C22 C23 1.341(7) .
C22 C24 1.405(6) 5_565
C22 H22 0.9500 .
C23 C24 1.433(7) .
C23 H23 0.9500 .
C24 C25 1.218(8) .
C24 C22 1.405(6) 5_565
